data_7248223
loop_
_publ_author_name
'Yao, Sheng-Jie'
'Qi, Zhen-Qing'
'Jiang, Zhan-Guo'
'Zhan, Cai-Hong'

_publ_section_title
;
 Polyoxometalate templated silver-bisphosphine sandwich: structurally
 tunable hybrid materials
;
_journal_issue 13
_journal_name_full CrystEngComm
_journal_page_first 1798
_journal_page_last 1805
_journal_paper_doi 10.1039/D4CE00106K
_journal_volume 26
_journal_year 2024
_chemical_formula_moiety 'O40 P W12, 2(C54 H52 Ag2 P4)'
_chemical_formula_sum 'C108 H104 Ag4 O40 P9 W12'
_chemical_formula_weight 4958.32
_space_group_crystal_system monoclinic
_space_group_IT_number 14
_space_group_name_Hall '-P 2yn'
_space_group_name_H-M_alt 'P 1 21/n 1'
_atom_sites_solution_hydrogens geom
_atom_sites_solution_primary dual
_audit_creation_date 2023-10-05
_audit_creation_method
;
Olex2 1.5
(compiled 2021.08.20 svn.r13c46975 for OlexSys, GUI svn.r6392)
;
_audit_update_record
;
2024-01-17 deposited with the CCDC.	2024-02-26 downloaded from the CCDC.
;
_cell_angle_alpha 90
_cell_angle_beta 102.668(2)
_cell_angle_gamma 90
_cell_formula_units_Z 2
_cell_length_a 15.7042(10)
_cell_length_b 22.4607(16)
_cell_length_c 20.2442(15)
_cell_measurement_reflns_used 9955
_cell_measurement_temperature 273.15
_cell_measurement_theta_max 26.24
_cell_measurement_theta_min 2.25
_cell_volume 6966.9(8)
_computing_cell_refinement 'SAINT V8.38A (Bruker, 2018)'
_computing_data_reduction 'SAINT V8.38A (Bruker, 2018)'
_computing_molecular_graphics 'Olex2 1.5 (Dolomanov et al., 2009)'
_computing_publication_material 'Olex2 1.5 (Dolomanov et al., 2009)'
_computing_structure_refinement 'SHELXL 2018/3 (Sheldrick, 2015)'
_computing_structure_solution 'SHELXT 2014/5 (Sheldrick, 2014)'
_diffrn_ambient_temperature 273.15
_diffrn_measured_fraction_theta_full 0.999
_diffrn_measured_fraction_theta_max 0.999
_diffrn_measurement_device_type 'BRUKER D8 VENTURE'
_diffrn_measurement_method '\f and \w scans'
_diffrn_radiation_type MoK\a
_diffrn_radiation_wavelength 0.71073
_diffrn_reflns_av_R_equivalents 0.1065
_diffrn_reflns_av_unetI/netI 0.0586
_diffrn_reflns_Laue_measured_fraction_full 0.999
_diffrn_reflns_Laue_measured_fraction_max 0.999
_diffrn_reflns_limit_h_max 19
_diffrn_reflns_limit_h_min -19
_diffrn_reflns_limit_k_max 27
_diffrn_reflns_limit_k_min -27
_diffrn_reflns_limit_l_max 24
_diffrn_reflns_limit_l_min -24
_diffrn_reflns_number 92378
_diffrn_reflns_point_group_measured_fraction_full 0.999
_diffrn_reflns_point_group_measured_fraction_max 0.999
_diffrn_reflns_theta_full 25.242
_diffrn_reflns_theta_max 25.682
_diffrn_reflns_theta_min 2.248
_diffrn_source_current 1.4
_diffrn_source_power 0.07
_diffrn_source_voltage 50.0
_diffrn_standards_number 0
_exptl_absorpt_coefficient_mu 10.580
_exptl_absorpt_correction_T_max 0.7454
_exptl_absorpt_correction_T_min 0.5034
_exptl_absorpt_correction_type multi-scan
_exptl_absorpt_process_details
;
SADABS-2016/2 (Bruker,2016/2) was used for absorption correction.
wR2(int) was 0.1151 before and 0.0804 after correction.
The Ratio of minimum to maximum transmission is 0.6753.
The \l/2 correction factor is Not present.
;
_exptl_crystal_colour colourless
_exptl_crystal_colour_primary colourless
_exptl_crystal_density_diffrn 2.364
_exptl_crystal_description block
_exptl_crystal_F_000 4566
_exptl_crystal_size_max 0.12
_exptl_crystal_size_mid 0.1
_exptl_crystal_size_min 0.1
_refine_diff_density_max 1.852
_refine_diff_density_min -3.256
_refine_diff_density_rms 0.369
_refine_ls_extinction_method none
_refine_ls_goodness_of_fit_ref 1.040
_refine_ls_hydrogen_treatment constr
_refine_ls_matrix_type full
_refine_ls_number_parameters 703
_refine_ls_number_reflns 13212
_refine_ls_number_restraints 1014
_refine_ls_restrained_S_all 1.014
_refine_ls_R_factor_all 0.0984
_refine_ls_R_factor_gt 0.0656
_refine_ls_shift/su_max 0.003
_refine_ls_shift/su_mean 0.000
_refine_ls_structure_factor_coef Fsqd
_refine_ls_weighting_details 'w=1/[\s^2^(Fo^2^)+(0.1177P)^2^+94.1975P] where P=(Fo^2^+2Fc^2^)/3'
_refine_ls_weighting_scheme calc
_refine_ls_wR_factor_gt 0.1911
_refine_ls_wR_factor_ref 0.2166
_reflns_Friedel_coverage 0.000
_reflns_number_gt 8949
_reflns_number_total 13212
_reflns_threshold_expression 'I > 2\s(I)'
_cod_data_source_file d4ce00106k2.cif
_cod_data_source_block 1234_a
_cod_depositor_comments 'Adding full bibliography for 7248221--7248224.cif.'
_cod_database_code 7248223
_shelx_shelxl_version_number 2018/3
_shelx_space_group_comment
;
The symmetry employed for this shelxl refinement is uniquely defined
by the following loop, which should always be used as a source of
symmetry information in preference to the above space-group names.
They are only intended as comments.
;
_shelx_estimated_absorpt_t_max 0.418
_shelx_estimated_absorpt_t_min 0.363
_olex2_refinement_description
;
1. Fixed Uiso
 At 1.2 times of:
  All C(H) groups, All C(H,H) groups
2. Uiso/Uaniso restraints and constraints
: within 3.8A with sigma of 0.01 and sigma for terminal atoms of 0.02 within
3.8A
3. Others
 Fixed Sof: O22(0.5) O19(0.5) O20(0.5) O21(0.5)
4.a Secondary CH2 refined with riding coordinates:
 C27(H27A,H27B), C26(H26A,H26B), C25(H25A,H25B), C27(H27A,H27B), C26(H26A,
 H26B), C25(H25A,H25B)
4.b Aromatic/amide H refined with riding coordinates:
 C1(H1), C2(H2), C3(H3), C5(H5), C6(H6), C7(H7), C8(H8), C9(H9), C11(H11),
 C12(H12), C13(H13), C14(H14), C15(H15), C17(H17), C18(H18), C19(H19), C20(H20),
  C21(H21), C23(H23), C24(H24), C2(H2), C3(H3), C5(H5), C6(H6), C1(H1), C7(H7),
 C8(H8), C9(H9), C11(H11), C12(H12), C18(H18), C17(H17), C15(H15), C14(H14),
 C13(H13), C19(H19), C20(H20), C21(H21), C23(H23), C24(H24)
4.c Fitted hexagon refined as free rotating group:
 C1(C2,C3,C4,C5,C6), C7(C8,C9,C10,C11,C12), C13(C14,C15,C16,C17,C18), C19(C20,
 C21,C22,C23,C24), C2(C3,C4,C5,C6,C1), C7(C8,C9,C10,C11,C12), C18(C17,C16,C15,
 C14,C13), C19(C20,C21,C22,C23,C24)
;
_smtbx_masks_void_probe_radius 1.2
_smtbx_masks_void_truncation_radius 1.2
_olex2_submission_special_instructions 'No special instructions were received'

loop_
_space_group_symop_operation_xyz
'x, y, z'
'-x+1/2, y+1/2, -z+1/2'
'-x, -y, -z'
'x-1/2, -y-1/2, z-1/2'

loop_
_atom_site_label
_atom_site_type_symbol
_atom_site_fract_x
_atom_site_fract_y
_atom_site_fract_z
_atom_site_U_iso_or_equiv
_atom_site_adp_type
_atom_site_occupancy
_atom_site_site_symmetry_order
_atom_site_calc_flag
_atom_site_refinement_flags_posn
_atom_site_refinement_flags_adp
_atom_site_refinement_flags_occupancy
_atom_site_disorder_assembly
_atom_site_disorder_group
W4 W 0.41407(4) 0.45162(3) 0.33116(3) 0.04158(18) Uani 1 1 d . . . . .
W2 W 0.43887(5) 0.36366(3) 0.56408(3) 0.04516(19) Uani 1 1 d . . . . .
W5 W 0.27911(4) 0.45003(3) 0.45234(4) 0.0483(2) Uani 1 1 d . . . . .
W1 W 0.57002(5) 0.36232(3) 0.44235(4) 0.0518(2) Uani 1 1 d . . . . .
W3 W 0.65909(5) 0.41221(4) 0.61064(4) 0.0526(2) Uani 1 1 d . . . . .
W6 W 0.63526(5) 0.49943(4) 0.37898(4) 0.0576(2) Uani 1 1 d . . . . .
Ag1 Ag 0.31038(8) 0.29660(8) 0.68347(7) 0.0619(4) Uani 1 1 d . . . . .
Ag2 Ag 0.46813(10) 0.19800(8) 0.52519(7) 0.0676(5) Uani 1 1 d . . . . .
P5 P 0.500000 0.500000 0.500000 0.0223(9) Uani 1 2 d S . P . .
O4 O 0.4075(9) 0.2984(6) 0.5929(7) 0.066(4) Uani 1 1 d . . . . .
O10 O 0.4753(9) 0.3833(7) 0.3683(7) 0.072(4) Uani 1 1 d . . . . .
O9 O 0.3728(10) 0.4296(6) 0.2514(6) 0.067(4) Uani 1 1 d . . . . .
O5 O 0.5517(9) 0.3734(8) 0.6164(6) 0.082(5) Uani 1 1 d . . . . .
O8 O 0.5245(8) 0.4835(7) 0.3228(8) 0.072(4) Uani 1 1 d . . . . .
O1 O 0.6037(11) 0.2978(7) 0.4146(10) 0.091(5) Uani 1 1 d . . . . .
O2 O 0.4871(9) 0.3355(8) 0.4913(7) 0.082(5) Uani 1 1 d . . . . .
O11 O 0.3284(9) 0.4267(6) 0.3766(8) 0.068(4) Uani 1 1 d . . . . .
O12 O 0.1754(8) 0.4245(7) 0.4301(8) 0.072(4) Uani 1 1 d . . . . .
O7 O 0.3720(10) 0.5294(6) 0.3295(9) 0.082(5) Uani 1 1 d . . . . .
O14 O 0.2723(10) 0.5295(6) 0.4192(9) 0.080(5) Uani 1 1 d . . . . .
O18 O 0.6382(9) 0.4187(7) 0.4080(8) 0.078(4) Uani 1 1 d . . . . .
O16 O 0.3991(12) 0.4171(8) 0.6229(8) 0.101(6) Uani 1 1 d . . . . .
O6 O 0.7321(11) 0.3708(7) 0.6644(8) 0.083(5) Uani 1 1 d . . . . .
O22 O 0.5730(11) 0.5320(8) 0.4749(9) 0.027(4) Uani 0.5 1 d . . P A -1
O13 O 0.3353(12) 0.3826(7) 0.4967(7) 0.093(6) Uani 1 1 d . . . . .
O17 O 0.6943(10) 0.4999(7) 0.3198(9) 0.087(5) Uani 1 1 d . . . . .
O15 O 0.2805(13) 0.4839(7) 0.5377(9) 0.100(6) Uani 1 1 d . . . . .
O19 O 0.4185(12) 0.4977(8) 0.4391(9) 0.029(4) Uani 0.5 1 d . . P A -1
O20 O 0.4837(11) 0.5315(9) 0.5587(10) 0.032(4) Uani 0.5 1 d . . P A -1
O21 O 0.5328(12) 0.4366(9) 0.5190(9) 0.033(4) Uani 0.5 1 d . . P A -1
O3 O 0.6522(9) 0.3728(7) 0.5265(7) 0.076(4) Uani 1 1 d . . . . .
P2_1 P 0.1653(3) 0.2912(2) 0.6135(2) 0.0399(9) Uani 1 1 d . . . . .
C27_1 C 0.1644(14) 0.2825(10) 0.5244(10) 0.068(3) Uani 1 1 d . U . . .
H27A_1 H 0.105246 0.273161 0.500801 0.082 Uiso 1 1 calc R U . . .
H27B_1 H 0.179548 0.320484 0.507313 0.082 Uiso 1 1 calc R U . . .
C26_1 C 0.2228(15) 0.2369(10) 0.5066(11) 0.070(3) Uani 1 1 d . U . . .
H26A_1 H 0.192216 0.199084 0.501691 0.084 Uiso 1 1 calc R U . . .
H26B_1 H 0.272870 0.232972 0.544080 0.084 Uiso 1 1 calc R U . . .
C25_1 C 0.2558(14) 0.2480(10) 0.4427(10) 0.066(2) Uani 1 1 d . U . . .
H25A_1 H 0.277679 0.288488 0.443640 0.080 Uiso 1 1 calc R U . . .
H25B_1 H 0.207478 0.244386 0.403858 0.080 Uiso 1 1 calc R U . . .
P1_1 P 0.3426(3) 0.1965(2) 0.4326(2) 0.0479(11) Uani 1 1 d . . . . .
C1_1 C -0.0207(9) 0.4496(6) 0.6085(8) 0.085(3) Uani 1 1 d G U . . .
H1_1 H -0.057935 0.482142 0.606212 0.102 Uiso 1 1 calc R U . . .
C2_1 C -0.0549(7) 0.3924(7) 0.5985(8) 0.081(3) Uani 1 1 d G U . . .
H2_1 H -0.114952 0.386661 0.589529 0.098 Uiso 1 1 calc R U . . .
C3_1 C 0.0008(9) 0.3439(5) 0.6018(8) 0.078(3) Uani 1 1 d G U . . .
H3_1 H -0.022094 0.305593 0.595124 0.093 Uiso 1 1 calc R U . . .
C4_1 C 0.0906(9) 0.3525(6) 0.6152(8) 0.076(3) Uani 1 1 d G U . . .
C5_1 C 0.1247(7) 0.4097(7) 0.6252(8) 0.081(3) Uani 1 1 d G U . . .
H5_1 H 0.184799 0.415487 0.634086 0.098 Uiso 1 1 calc R U . . .
C6_1 C 0.0691(10) 0.4583(5) 0.6218(9) 0.087(3) Uani 1 1 d G U . . .
H6_1 H 0.091942 0.496555 0.628492 0.104 Uiso 1 1 calc R U . . .
C7_1 C 0.0520(11) 0.1236(6) 0.6932(8) 0.087(3) Uani 1 1 d G U . . .
H7_1 H 0.031386 0.089492 0.710525 0.105 Uiso 1 1 calc R U . . .
C8_1 C 0.0870(11) 0.1698(7) 0.7364(6) 0.086(3) Uani 1 1 d G U . . .
H8_1 H 0.089783 0.166589 0.782613 0.103 Uiso 1 1 calc R U . . .
C9_1 C 0.1179(11) 0.2208(6) 0.7105(7) 0.084(3) Uani 1 1 d G U . . .
H9_1 H 0.141266 0.251680 0.739387 0.101 Uiso 1 1 calc R U . . .
C10_1 C 0.1137(11) 0.2256(6) 0.6414(7) 0.075(2) Uani 1 1 d G U . . .
C11_1 C 0.0787(11) 0.1794(7) 0.5982(6) 0.084(3) Uani 1 1 d G U . . .
H11_1 H 0.075955 0.182577 0.551986 0.101 Uiso 1 1 calc R U . . .
C12_1 C 0.0479(11) 0.1284(6) 0.6241(7) 0.093(3) Uani 1 1 d G U . . .
H12_1 H 0.024472 0.097486 0.595210 0.111 Uiso 1 1 calc R U . . .
C13_1 C 0.4027(10) 0.2390(6) 0.2252(6) 0.074(3) Uani 1 1 d G U . . .
H13_1 H 0.414819 0.246846 0.183093 0.089 Uiso 1 1 calc R U . . .
C14_1 C 0.3628(10) 0.2821(5) 0.2573(7) 0.074(3) Uani 1 1 d G U . . .
H14_1 H 0.348282 0.318846 0.236704 0.088 Uiso 1 1 calc R U . . .
C15_1 C 0.3446(10) 0.2703(6) 0.3202(7) 0.070(3) Uani 1 1 d G U . . .
H15_1 H 0.317964 0.299206 0.341691 0.084 Uiso 1 1 calc R U . . .
C16_1 C 0.3663(10) 0.2154(6) 0.3510(6) 0.070(2) Uani 1 1 d G U . . .
C17_1 C 0.4062(10) 0.1723(5) 0.3189(7) 0.077(3) Uani 1 1 d G U . . .
H17_1 H 0.420719 0.135565 0.339457 0.093 Uiso 1 1 calc R U . . .
C18_1 C 0.4244(10) 0.1841(6) 0.2560(7) 0.076(3) Uani 1 1 d G U . . .
H18_1 H 0.451038 0.155204 0.234470 0.092 Uiso 1 1 calc R U . . .
C19_1 C 0.1901(10) 0.0216(6) 0.3944(8) 0.087(3) Uani 1 1 d G U . . .
H19_1 H 0.158440 -0.013677 0.386662 0.104 Uiso 1 1 calc R U . . .
C20_1 C 0.1836(10) 0.0634(7) 0.3429(6) 0.086(3) Uani 1 1 d G U . . .
H20_1 H 0.147639 0.056105 0.300727 0.103 Uiso 1 1 calc R U . . .
C21_1 C 0.2310(11) 0.1161(6) 0.3546(7) 0.079(3) Uani 1 1 d G U . . .
H21_1 H 0.226636 0.144062 0.320111 0.095 Uiso 1 1 calc R U . . .
C22_1 C 0.2848(10) 0.1270(5) 0.4177(8) 0.076(2) Uani 1 1 d G U . . .
C23_1 C 0.2912(10) 0.0852(7) 0.4691(6) 0.080(3) Uani 1 1 d G U . . .
H23_1 H 0.327236 0.092457 0.511364 0.096 Uiso 1 1 calc R U . . .
C24_1 C 0.2439(11) 0.0325(6) 0.4575(7) 0.087(3) Uani 1 1 d G U . . .
H24_1 H 0.248240 0.004500 0.491982 0.104 Uiso 1 1 calc R U . . .
P2_2 P 0.4290(3) 0.2894(2) 0.7819(2) 0.0429(10) Uani 1 1 d . . . . .
C27_2 C 0.5340(14) 0.2810(10) 0.7588(11) 0.067(3) Uani 1 1 d . U . . .
H27A_2 H 0.546384 0.316817 0.735853 0.080 Uiso 1 1 calc R U . . .
H27B_2 H 0.579200 0.276766 0.799752 0.080 Uiso 1 1 calc R U . . .
C26_2 C 0.5374(14) 0.2290(10) 0.7144(12) 0.072(3) Uani 1 1 d . U . . .
H26A_2 H 0.484036 0.227645 0.679510 0.086 Uiso 1 1 calc R U . . .
H26B_2 H 0.540310 0.192831 0.740953 0.086 Uiso 1 1 calc R U . . .
C25_2 C 0.6134(15) 0.2309(11) 0.6816(12) 0.076(3) Uani 1 1 d . U . . .
H25A_2 H 0.666303 0.221300 0.714714 0.091 Uiso 1 1 calc R U . . .
H25B_2 H 0.619654 0.270793 0.664855 0.091 Uiso 1 1 calc R U . . .
C2_2 C 0.3194(7) 0.1643(6) 0.8815(7) 0.073(3) Uani 1 1 d G U . . .
H2_2 H 0.263168 0.155133 0.885942 0.088 Uiso 1 1 calc R U . . .
C3_2 C 0.3333(8) 0.2128(6) 0.8425(7) 0.073(3) Uani 1 1 d G U . . .
H3_2 H 0.286437 0.236044 0.820875 0.087 Uiso 1 1 calc R U . . .
C4_2 C 0.4173(9) 0.2266(5) 0.8359(7) 0.069(2) Uani 1 1 d G U . . .
C5_2 C 0.4874(7) 0.1918(6) 0.8682(7) 0.072(2) Uani 1 1 d G U . . .
H5_2 H 0.543620 0.201015 0.863745 0.086 Uiso 1 1 calc R U . . .
C6_2 C 0.4735(8) 0.1433(6) 0.9072(7) 0.072(3) Uani 1 1 d G U . . .
H6_2 H 0.520352 0.120104 0.928813 0.087 Uiso 1 1 calc R U . . .
C1_2 C 0.3895(9) 0.1296(5) 0.9138(7) 0.072(3) Uani 1 1 d G U . . .
H1_2 H 0.380127 0.097162 0.939912 0.087 Uiso 1 1 calc R U . . .
P1_2 P 0.5982(3) 0.1765(2) 0.6096(2) 0.0509(11) Uani 1 1 d . . . . .
C7_2 C 0.4560(12) 0.4565(6) 0.9146(8) 0.089(3) Uani 1 1 d G U . . .
H7_2 H 0.461380 0.490905 0.940656 0.107 Uiso 1 1 calc R U . . .
C8_2 C 0.5006(10) 0.4052(7) 0.9404(6) 0.089(3) Uani 1 1 d G U . . .
H8_2 H 0.535901 0.405280 0.983783 0.107 Uiso 1 1 calc R U . . .
C9_2 C 0.4925(10) 0.3537(6) 0.9014(8) 0.081(3) Uani 1 1 d G U . . .
H9_2 H 0.522412 0.319372 0.918685 0.098 Uiso 1 1 calc R U . . .
C10_2 C 0.4398(11) 0.3535(6) 0.8366(7) 0.076(3) Uani 1 1 d G U . . .
C11_2 C 0.3952(11) 0.4048(7) 0.8107(6) 0.089(3) Uani 1 1 d G U . . .
H11_2 H 0.359880 0.404712 0.767332 0.107 Uiso 1 1 calc R U . . .
C12_2 C 0.4032(11) 0.4563(6) 0.8497(8) 0.090(3) Uani 1 1 d G U . . .
H12_2 H 0.373368 0.490621 0.832429 0.108 Uiso 1 1 calc R U . . .
C18_2 C 0.5394(11) 0.0053(7) 0.6428(9) 0.099(3) Uani 1 1 d G U . . .
H18_2 H 0.502312 -0.023878 0.619978 0.118 Uiso 1 1 calc R U . . .
C17_2 C 0.5425(11) 0.0610(8) 0.6136(7) 0.096(3) Uani 1 1 d G U . . .
H17_2 H 0.507503 0.069162 0.571242 0.115 Uiso 1 1 calc R U . . .
C16_2 C 0.5980(12) 0.1047(6) 0.6478(9) 0.087(3) Uani 1 1 d G U . . .
C15_2 C 0.6504(10) 0.0925(7) 0.7111(9) 0.091(3) Uani 1 1 d G U . . .
H15_2 H 0.687462 0.121719 0.733949 0.109 Uiso 1 1 calc R U . . .
C14_2 C 0.6472(11) 0.0368(8) 0.7403(7) 0.096(3) Uani 1 1 d G U . . .
H14_2 H 0.682273 0.028680 0.782686 0.115 Uiso 1 1 calc R U . . .
C13_2 C 0.5918(12) -0.0068(6) 0.7062(9) 0.097(3) Uani 1 1 d G U . . .
H13_2 H 0.589698 -0.044119 0.725701 0.116 Uiso 1 1 calc R U . . .
C19_2 C 0.8490(9) 0.1935(8) 0.5286(10) 0.099(3) Uani 1 1 d G U . . .
H19_2 H 0.899080 0.197087 0.511446 0.119 Uiso 1 1 calc R U . . .
C20_2 C 0.7974(11) 0.2432(6) 0.5320(9) 0.098(3) Uani 1 1 d G U . . .
H20_2 H 0.812886 0.279995 0.517183 0.117 Uiso 1 1 calc R U . . .
C21_2 C 0.7225(10) 0.2379(6) 0.5576(9) 0.092(3) Uani 1 1 d G U . . .
H21_2 H 0.687938 0.271102 0.559901 0.110 Uiso 1 1 calc R U . . .
C22_2 C 0.6993(9) 0.1829(8) 0.5798(9) 0.089(3) Uani 1 1 d G U . . .
C23_2 C 0.7509(11) 0.1332(6) 0.5763(9) 0.097(3) Uani 1 1 d G U . . .
H23_2 H 0.735373 0.096391 0.591146 0.117 Uiso 1 1 calc R U . . .
C24_2 C 0.8258(10) 0.1385(7) 0.5507(10) 0.102(3) Uani 1 1 d G U . . .
H24_2 H 0.860323 0.105284 0.548428 0.123 Uiso 1 1 calc R U . . .

loop_
_atom_site_aniso_label
_atom_site_aniso_U_11
_atom_site_aniso_U_22
_atom_site_aniso_U_33
_atom_site_aniso_U_23
_atom_site_aniso_U_13
_atom_site_aniso_U_12
W4 0.0481(4) 0.0427(4) 0.0320(3) -0.0053(3) 0.0044(3) -0.0002(3)
W2 0.0575(4) 0.0343(4) 0.0411(4) 0.0066(3) 0.0051(3) -0.0093(3)
W5 0.0317(3) 0.0462(4) 0.0622(5) -0.0024(3) -0.0002(3) -0.0018(3)
W1 0.0564(4) 0.0470(4) 0.0534(4) -0.0060(3) 0.0149(3) 0.0075(3)
W3 0.0466(4) 0.0545(5) 0.0538(4) 0.0111(3) 0.0044(3) 0.0069(3)
W6 0.0612(5) 0.0663(5) 0.0509(4) -0.0001(4) 0.0247(4) 0.0101(4)
Ag1 0.0378(7) 0.1027(13) 0.0412(7) -0.0065(7) -0.0001(5) -0.0006(7)
Ag2 0.0657(9) 0.0792(11) 0.0497(8) -0.0076(8) -0.0050(7) 0.0251(8)
P5 0.023(2) 0.018(2) 0.026(2) -0.0012(18) 0.0032(18) 0.0021(18)
O4 0.085(9) 0.053(8) 0.061(8) 0.009(6) 0.022(7) -0.023(7)
O10 0.058(8) 0.079(10) 0.076(9) 0.032(8) 0.008(7) 0.005(7)
O9 0.092(10) 0.059(8) 0.037(7) -0.010(6) -0.015(6) -0.009(7)
O5 0.066(9) 0.145(16) 0.033(7) -0.011(8) 0.008(6) -0.030(9)
O8 0.051(8) 0.076(10) 0.084(10) 0.034(8) 0.002(7) -0.010(7)
O1 0.086(11) 0.065(10) 0.124(14) -0.016(10) 0.030(10) 0.021(9)
O2 0.063(9) 0.121(14) 0.063(9) -0.025(9) 0.014(7) -0.044(9)
O11 0.076(9) 0.036(7) 0.110(11) -0.011(7) 0.059(8) -0.006(6)
O12 0.039(7) 0.078(10) 0.099(11) 0.008(8) 0.014(7) -0.011(7)
O7 0.102(11) 0.029(7) 0.142(14) -0.005(8) 0.085(11) 0.005(7)
O14 0.093(11) 0.042(8) 0.124(13) 0.020(8) 0.066(10) 0.006(7)
O18 0.062(8) 0.073(10) 0.098(11) 0.028(9) 0.015(8) -0.002(7)
O16 0.120(14) 0.085(12) 0.075(10) -0.028(9) -0.029(10) 0.051(11)
O6 0.097(11) 0.081(11) 0.069(10) 0.021(8) 0.013(8) 0.032(9)
O22 0.029(9) 0.024(10) 0.030(10) 0.006(8) 0.006(8) 0.006(8)
O13 0.136(14) 0.060(9) 0.056(9) -0.017(7) -0.037(9) 0.044(9)
O17 0.072(10) 0.097(13) 0.109(13) 0.014(10) 0.054(9) 0.009(9)
O15 0.124(14) 0.065(10) 0.088(12) -0.009(9) -0.029(11) 0.036(10)
O19 0.026(9) 0.031(10) 0.033(10) 0.003(8) 0.014(8) -0.007(8)
O20 0.015(8) 0.033(11) 0.047(12) 0.000(9) 0.003(8) 0.008(8)
O21 0.030(10) 0.045(12) 0.029(10) 0.007(9) 0.017(8) -0.007(9)
O3 0.066(9) 0.106(13) 0.061(9) -0.019(8) 0.025(7) -0.029(8)
P2_1 0.033(2) 0.047(2) 0.038(2) -0.0023(18) 0.0050(16) 0.0012(17)
C27_1 0.078(5) 0.066(5) 0.068(5) 0.009(4) 0.034(4) -0.001(4)
C26_1 0.085(5) 0.065(5) 0.066(5) 0.005(5) 0.031(5) -0.001(5)
C25_1 0.085(5) 0.059(5) 0.061(5) -0.004(4) 0.030(4) 0.005(4)
P1_1 0.055(3) 0.052(3) 0.035(2) -0.0060(19) 0.0065(19) 0.012(2)
C1_1 0.089(6) 0.081(6) 0.091(6) 0.002(6) 0.031(6) 0.009(6)
C2_1 0.084(6) 0.080(6) 0.088(6) 0.004(6) 0.033(6) 0.006(5)
C3_1 0.083(5) 0.075(5) 0.082(5) 0.008(5) 0.033(5) 0.002(5)
C4_1 0.081(5) 0.074(5) 0.080(5) 0.006(5) 0.035(5) 0.002(5)
C5_1 0.084(6) 0.077(6) 0.088(6) 0.003(5) 0.029(5) 0.004(5)
C6_1 0.090(6) 0.080(6) 0.094(6) 0.003(6) 0.028(6) 0.003(6)
C7_1 0.104(6) 0.084(6) 0.082(6) 0.021(5) 0.037(6) -0.010(6)
C8_1 0.101(6) 0.085(6) 0.079(6) 0.020(5) 0.036(5) -0.010(6)
C9_1 0.098(6) 0.082(6) 0.079(5) 0.014(5) 0.035(5) -0.008(5)
C10_1 0.088(5) 0.074(5) 0.073(5) 0.014(4) 0.037(4) -0.006(4)
C11_1 0.101(5) 0.080(5) 0.078(5) 0.014(5) 0.033(5) -0.010(5)
C12_1 0.110(6) 0.087(6) 0.086(6) 0.014(6) 0.032(6) -0.013(6)
C13_1 0.095(6) 0.072(6) 0.062(6) -0.004(5) 0.031(5) 0.006(6)
C14_1 0.093(6) 0.073(6) 0.062(6) -0.003(5) 0.032(5) 0.005(5)
C15_1 0.090(6) 0.067(6) 0.061(5) -0.005(5) 0.032(5) 0.006(5)
C16_1 0.090(5) 0.066(5) 0.060(5) -0.007(4) 0.033(4) 0.009(5)
C17_1 0.098(6) 0.072(5) 0.067(5) -0.004(5) 0.029(5) 0.008(5)
C18_1 0.099(6) 0.073(6) 0.065(6) -0.008(5) 0.035(5) 0.008(6)
C19_1 0.104(6) 0.071(6) 0.083(6) -0.010(5) 0.018(6) 0.001(6)
C20_1 0.103(6) 0.073(6) 0.080(6) -0.008(5) 0.017(6) 0.003(6)
C21_1 0.096(5) 0.070(5) 0.073(5) -0.008(5) 0.022(5) 0.004(5)
C22_1 0.094(5) 0.067(5) 0.070(5) -0.006(4) 0.026(4) 0.007(4)
C23_1 0.097(5) 0.069(5) 0.076(5) -0.005(5) 0.022(5) 0.002(5)
C24_1 0.103(6) 0.073(6) 0.083(6) -0.005(5) 0.017(6) 0.004(6)
P2_2 0.039(2) 0.055(3) 0.033(2) -0.0071(19) 0.0038(17) -0.0004(19)
C27_2 0.072(5) 0.064(5) 0.067(5) -0.002(5) 0.022(5) -0.001(5)
C26_2 0.074(5) 0.067(5) 0.077(5) 0.001(5) 0.024(5) -0.001(5)
C25_2 0.076(5) 0.069(5) 0.090(6) 0.003(5) 0.032(5) 0.000(5)
C2_2 0.080(6) 0.071(6) 0.071(6) 0.005(5) 0.023(5) -0.005(5)
C3_2 0.079(5) 0.070(6) 0.072(5) 0.004(5) 0.022(5) -0.003(5)
C4_2 0.077(5) 0.066(5) 0.067(5) 0.002(4) 0.021(4) -0.002(4)
C5_2 0.080(5) 0.068(5) 0.070(5) 0.002(4) 0.019(4) -0.002(4)
C6_2 0.080(6) 0.068(6) 0.070(6) 0.006(5) 0.018(5) -0.002(5)
C1_2 0.082(6) 0.067(6) 0.070(6) 0.007(5) 0.020(5) -0.005(5)
P1_2 0.046(2) 0.055(3) 0.051(3) 0.001(2) 0.006(2) 0.015(2)
C7_2 0.106(6) 0.075(6) 0.079(6) -0.008(6) 0.006(6) 0.004(6)
C8_2 0.106(6) 0.076(6) 0.079(6) -0.007(6) 0.004(6) 0.003(6)
C9_2 0.095(5) 0.071(5) 0.074(5) -0.004(5) 0.009(5) 0.001(5)
C10_2 0.089(5) 0.068(5) 0.070(5) -0.004(4) 0.014(4) 0.002(5)
C11_2 0.106(6) 0.074(6) 0.080(6) -0.008(6) 0.003(6) 0.003(6)
C12_2 0.105(6) 0.076(6) 0.082(6) -0.008(6) 0.003(6) 0.005(6)
C18_2 0.097(6) 0.083(6) 0.112(7) 0.007(6) 0.016(6) -0.006(6)
C17_2 0.095(6) 0.081(6) 0.110(7) 0.007(6) 0.017(6) -0.002(6)
C16_2 0.085(5) 0.077(5) 0.102(6) 0.005(5) 0.025(5) 0.000(5)
C15_2 0.088(5) 0.080(5) 0.104(6) 0.006(5) 0.023(5) -0.001(5)
C14_2 0.095(6) 0.082(6) 0.108(7) 0.007(6) 0.017(6) -0.001(6)
C13_2 0.096(6) 0.083(6) 0.110(7) 0.010(6) 0.018(6) -0.003(6)
C19_2 0.093(6) 0.091(7) 0.121(7) 0.006(6) 0.043(6) 0.004(6)
C20_2 0.092(6) 0.091(7) 0.116(7) 0.008(6) 0.037(6) 0.004(6)
C21_2 0.087(6) 0.087(6) 0.110(6) 0.007(6) 0.040(5) 0.006(6)
C22_2 0.086(5) 0.082(6) 0.109(6) 0.004(5) 0.038(5) 0.007(5)
C23_2 0.092(6) 0.089(6) 0.119(6) 0.007(5) 0.039(5) 0.005(5)
C24_2 0.096(6) 0.094(7) 0.125(7) 0.006(6) 0.041(6) 0.006(6)

loop_
_atom_type_symbol
_atom_type_description
_atom_type_scat_dispersion_real
_atom_type_scat_dispersion_imag
_atom_type_scat_source
C C 0.0033 0.0016 'International Tables Vol C Tables 4.2.6.8 and 6.1.1.4'
H H 0.0000 0.0000 'International Tables Vol C Tables 4.2.6.8 and 6.1.1.4'
Ag Ag -0.8971 1.1015 'International Tables Vol C Tables 4.2.6.8 and 6.1.1.4'
O O 0.0106 0.0060 'International Tables Vol C Tables 4.2.6.8 and 6.1.1.4'
P P 0.1023 0.0942 'International Tables Vol C Tables 4.2.6.8 and 6.1.1.4'
W W -0.8490 6.8722 'International Tables Vol C Tables 4.2.6.8 and 6.1.1.4'

loop_
_geom_angle_atom_site_label_1
_geom_angle_atom_site_label_2
_geom_angle_atom_site_label_3
_geom_angle
_geom_angle_site_symmetry_1
_geom_angle_site_symmetry_3
_geom_angle_publ_flag
O10 W4 O8 87.0(6) . . ?
O10 W4 O19 94.4(7) . . ?
O9 W4 O10 101.6(7) . . ?
O9 W4 O8 101.0(7) . . ?
O9 W4 O11 102.5(7) . . ?
O9 W4 O7 101.4(7) . . ?
O9 W4 O19 158.4(7) . . ?
O8 W4 O19 94.2(6) . . ?
O11 W4 O10 85.3(6) . . ?
O11 W4 O8 156.3(7) . . ?
O11 W4 O19 64.1(6) . . ?
O7 W4 O10 157.0(8) . . ?
O7 W4 O8 88.4(6) . . ?
O7 W4 O11 90.0(6) . . ?
O7 W4 O19 63.5(7) . . ?
O4 W2 O5 102.6(7) . . ?
O4 W2 O2 100.1(7) . . ?
O4 W2 O16 99.9(8) . . ?
O4 W2 O13 99.9(8) . . ?
O4 W2 O21 158.7(7) . . ?
O5 W2 O2 89.4(6) . . ?
O5 W2 O16 88.4(7) . . ?
O5 W2 O13 157.5(8) . . ?
O5 W2 O21 64.5(6) . . ?
O2 W2 O13 86.7(7) . . ?
O2 W2 O21 64.5(7) . . ?
O16 W2 O2 159.9(9) . . ?
O16 W2 O13 87.8(6) . . ?
O16 W2 O21 96.7(8) . . ?
O13 W2 O21 94.0(8) . . ?
O11 W5 O19 61.3(6) . . ?
O12 W5 O11 103.1(7) . . ?
O12 W5 O14 104.4(7) . . ?
O12 W5 O13 100.3(8) . . ?
O12 W5 O15 101.4(8) . . ?
O12 W5 O19 158.4(7) . . ?
O14 W5 O11 88.6(6) . . ?
O14 W5 O19 62.8(6) . . ?
O13 W5 O11 86.1(7) . . ?
O13 W5 O14 155.4(8) . . ?
O13 W5 O15 88.7(6) . . ?
O13 W5 O19 93.7(8) . . ?
O15 W5 O11 155.5(8) . . ?
O15 W5 O14 86.2(7) . . ?
O15 W5 O19 95.2(8) . . ?
O10 W1 O21 94.3(7) . . ?
O1 W1 O10 101.4(8) . . ?
O1 W1 O2 101.7(8) . . ?
O1 W1 O18 102.1(8) . . ?
O1 W1 O21 160.2(8) . . ?
O1 W1 O3 101.8(8) . . ?
O2 W1 O10 89.0(6) . . ?
O2 W1 O21 66.2(7) . . ?
O2 W1 O3 88.9(6) . . ?
O18 W1 O10 87.3(6) . . ?
O18 W1 O2 156.2(8) . . ?
O18 W1 O21 90.6(7) . . ?
O18 W1 O3 85.4(6) . . ?
O3 W1 O10 156.7(7) . . ?
O3 W1 O21 63.7(7) . . ?
O5 W3 O21 64.8(6) . . ?
O7 W3 O5 85.6(6) 3_666 . ?
O7 W3 O21 92.8(7) 3_666 . ?
O14 W3 O5 155.2(7) 3_666 . ?
O14 W3 O7 88.3(6) 3_666 3_666 ?
O14 W3 O21 91.5(7) 3_666 . ?
O14 W3 O3 87.7(7) 3_666 . ?
O6 W3 O5 101.1(8) . . ?
O6 W3 O7 101.6(8) . 3_666 ?
O6 W3 O14 103.7(8) . 3_666 ?
O6 W3 O21 159.1(8) . . ?
O6 W3 O3 102.7(8) . . ?
O3 W3 O5 88.0(6) . . ?
O3 W3 O7 155.6(7) . 3_666 ?
O3 W3 O21 63.3(7) . . ?
O8 W6 O18 87.8(6) . . ?
O8 W6 O16 87.5(7) . 3_666 ?
O8 W6 O22 93.4(6) . . ?
O8 W6 O15 157.2(8) . 3_666 ?
O18 W6 O16 155.6(8) . 3_666 ?
O18 W6 O22 91.6(7) . . ?
O18 W6 O15 87.1(7) . 3_666 ?
O16 W6 O22 64.8(7) 3_666 . ?
O17 W6 O8 98.7(8) . . ?
O17 W6 O18 104.3(7) . . ?
O17 W6 O16 100.1(8) . 3_666 ?
O17 W6 O22 160.3(7) . . ?
O17 W6 O15 104.0(9) . 3_666 ?
O15 W6 O16 88.0(6) 3_666 3_666 ?
O15 W6 O22 64.6(7) 3_666 . ?
P2_1 Ag1 P2_2 160.15(16) . . ?
P1_1 Ag2 P1_2 166.84(18) . . ?
O22 P5 O19 107.1(9) . . ?
O22 P5 O21 106.6(9) . . ?
O20 P5 O22 108.8(10) . . ?
O20 P5 O19 113.5(9) . . ?
O20 P5 O21 110.9(10) . . ?
O21 P5 O19 109.7(10) . . ?
W4 O10 W1 138.8(9) . . ?
W2 O5 W3 138.9(8) . . ?
W6 O8 W4 138.3(8) . . ?
W1 O2 W2 137.1(9) . . ?
W4 O11 W5 139.7(7) . . ?
W4 O7 W3 140.0(10) . 3_666 ?
W3 O14 W5 141.0(8) 3_666 . ?
W1 O18 W6 140.8(9) . . ?
W2 O16 W6 136.6(11) . 3_666 ?
P5 O22 W6 125.2(10) . . ?
W5 O13 W2 138.7(9) . . ?
W5 O15 W6 138.1(11) . 3_666 ?
W4 O19 W5 93.5(6) . . ?
P5 O19 W4 125.7(10) . . ?
P5 O19 W5 120.7(9) . . ?
W1 O21 W2 91.6(7) . . ?
W1 O21 W3 93.5(7) . . ?
W3 O21 W2 91.2(6) . . ?
P5 O21 W2 120.4(9) . . ?
P5 O21 W1 126.2(10) . . ?
P5 O21 W3 124.4(11) . . ?
W3 O3 W1 138.6(9) . . ?
C27_1 P2_1 Ag1 113.0(7) . . ?
C27_1 P2_1 C10_1 108.2(9) . . ?
C4_1 P2_1 Ag1 118.9(6) . . ?
C4_1 P2_1 C27_1 103.7(9) . . ?
C4_1 P2_1 C10_1 105.9(7) . . ?
C10_1 P2_1 Ag1 106.5(6) . . ?
P2_1 C27_1 H27A_1 108.1 . . ?
P2_1 C27_1 H27B_1 108.1 . . ?
H27A_1 C27_1 H27B_1 107.3 . . ?
C26_1 C27_1 P2_1 116.8(16) . . ?
C26_1 C27_1 H27A_1 108.1 . . ?
C26_1 C27_1 H27B_1 108.1 . . ?
C27_1 C26_1 H26A_1 108.2 . . ?
C27_1 C26_1 H26B_1 108.2 . . ?
C27_1 C26_1 C25_1 116.3(18) . . ?
H26A_1 C26_1 H26B_1 107.4 . . ?
C25_1 C26_1 H26A_1 108.2 . . ?
C25_1 C26_1 H26B_1 108.2 . . ?
C26_1 C25_1 H25A_1 109.0 . . ?
C26_1 C25_1 H25B_1 109.0 . . ?
C26_1 C25_1 P1_1 113.1(15) . . ?
H25A_1 C25_1 H25B_1 107.8 . . ?
P1_1 C25_1 H25A_1 109.0 . . ?
P1_1 C25_1 H25B_1 109.0 . . ?
C25_1 P1_1 Ag2 114.0(7) . . ?
C16_1 P1_1 Ag2 114.1(6) . . ?
C16_1 P1_1 C25_1 105.0(8) . . ?
C22_1 P1_1 Ag2 116.1(6) . . ?
C22_1 P1_1 C25_1 101.9(9) . . ?
C22_1 P1_1 C16_1 104.2(7) . . ?
C2_1 C1_1 H1_1 120.0 . . ?
C2_1 C1_1 C6_1 120.0 . . ?
C6_1 C1_1 H1_1 120.0 . . ?
C1_1 C2_1 H2_1 120.0 . . ?
C3_1 C2_1 C1_1 120.0 . . ?
C3_1 C2_1 H2_1 120.0 . . ?
C2_1 C3_1 H3_1 120.0 . . ?
C2_1 C3_1 C4_1 120.0 . . ?
C4_1 C3_1 H3_1 120.0 . . ?
C3_1 C4_1 P2_1 121.6(9) . . ?
C5_1 C4_1 P2_1 118.3(9) . . ?
C5_1 C4_1 C3_1 120.0 . . ?
C4_1 C5_1 H5_1 120.0 . . ?
C4_1 C5_1 C6_1 120.0 . . ?
C6_1 C5_1 H5_1 120.0 . . ?
C1_1 C6_1 H6_1 120.0 . . ?
C5_1 C6_1 C1_1 120.0 . . ?
C5_1 C6_1 H6_1 120.0 . . ?
C8_1 C7_1 H7_1 120.0 . . ?
C8_1 C7_1 C12_1 120.0 . . ?
C12_1 C7_1 H7_1 120.0 . . ?
C7_1 C8_1 H8_1 120.0 . . ?
C9_1 C8_1 C7_1 120.0 . . ?
C9_1 C8_1 H8_1 120.0 . . ?
C8_1 C9_1 H9_1 120.0 . . ?
C8_1 C9_1 C10_1 120.0 . . ?
C10_1 C9_1 H9_1 120.0 . . ?
C9_1 C10_1 P2_1 116.5(9) . . ?
C9_1 C10_1 C11_1 120.0 . . ?
C11_1 C10_1 P2_1 123.2(9) . . ?
C10_1 C11_1 H11_1 120.0 . . ?
C12_1 C11_1 C10_1 120.0 . . ?
C12_1 C11_1 H11_1 120.0 . . ?
C7_1 C12_1 H12_1 120.0 . . ?
C11_1 C12_1 C7_1 120.0 . . ?
C11_1 C12_1 H12_1 120.0 . . ?
C14_1 C13_1 H13_1 120.0 . . ?
C14_1 C13_1 C18_1 120.0 . . ?
C18_1 C13_1 H13_1 120.0 . . ?
C13_1 C14_1 H14_1 120.0 . . ?
C13_1 C14_1 C15_1 120.0 . . ?
C15_1 C14_1 H14_1 120.0 . . ?
C14_1 C15_1 H15_1 120.0 . . ?
C14_1 C15_1 C16_1 120.0 . . ?
C16_1 C15_1 H15_1 120.0 . . ?
C15_1 C16_1 P1_1 122.3(8) . . ?
C17_1 C16_1 P1_1 117.7(8) . . ?
C17_1 C16_1 C15_1 120.0 . . ?
C16_1 C17_1 H17_1 120.0 . . ?
C16_1 C17_1 C18_1 120.0 . . ?
C18_1 C17_1 H17_1 120.0 . . ?
C13_1 C18_1 H18_1 120.0 . . ?
C17_1 C18_1 C13_1 120.0 . . ?
C17_1 C18_1 H18_1 120.0 . . ?
C20_1 C19_1 H19_1 120.0 . . ?
C20_1 C19_1 C24_1 120.0 . . ?
C24_1 C19_1 H19_1 120.0 . . ?
C19_1 C20_1 H20_1 120.0 . . ?
C19_1 C20_1 C21_1 120.0 . . ?
C21_1 C20_1 H20_1 120.0 . . ?
C20_1 C21_1 H21_1 120.0 . . ?
C22_1 C21_1 C20_1 120.0 . . ?
C22_1 C21_1 H21_1 120.0 . . ?
C21_1 C22_1 P1_1 119.4(9) . . ?
C21_1 C22_1 C23_1 120.0 . . ?
C23_1 C22_1 P1_1 120.6(9) . . ?
C22_1 C23_1 H23_1 120.0 . . ?
C22_1 C23_1 C24_1 120.0 . . ?
C24_1 C23_1 H23_1 120.0 . . ?
C19_1 C24_1 H24_1 120.0 . . ?
C23_1 C24_1 C19_1 120.0 . . ?
C23_1 C24_1 H24_1 120.0 . . ?
C27_2 P2_2 Ag1 111.9(7) . . ?
C4_2 P2_2 Ag1 112.7(5) . . ?
C4_2 P2_2 C27_2 106.8(9) . . ?
C10_2 P2_2 Ag1 113.9(5) . . ?
C10_2 P2_2 C27_2 105.8(9) . . ?
C10_2 P2_2 C4_2 105.1(7) . . ?
P2_2 C27_2 H27A_2 109.0 . . ?
P2_2 C27_2 H27B_2 109.0 . . ?
H27A_2 C27_2 H27B_2 107.8 . . ?
C26_2 C27_2 P2_2 113.1(15) . . ?
C26_2 C27_2 H27A_2 109.0 . . ?
C26_2 C27_2 H27B_2 109.0 . . ?
C27_2 C26_2 H26A_2 109.0 . . ?
C27_2 C26_2 H26B_2 109.0 . . ?
C27_2 C26_2 C25_2 112.7(19) . . ?
H26A_2 C26_2 H26B_2 107.8 . . ?
C25_2 C26_2 H26A_2 109.0 . . ?
C25_2 C26_2 H26B_2 109.0 . . ?
C26_2 C25_2 H25A_2 109.6 . . ?
C26_2 C25_2 H25B_2 109.6 . . ?
C26_2 C25_2 P1_2 110.4(16) . . ?
H25A_2 C25_2 H25B_2 108.1 . . ?
P1_2 C25_2 H25A_2 109.6 . . ?
P1_2 C25_2 H25B_2 109.6 . . ?
C3_2 C2_2 H2_2 120.0 . . ?
C3_2 C2_2 C1_2 120.0 . . ?
C1_2 C2_2 H2_2 120.0 . . ?
C2_2 C3_2 H3_2 120.0 . . ?
C2_2 C3_2 C4_2 120.0 . . ?
C4_2 C3_2 H3_2 120.0 . . ?
C3_2 C4_2 P2_2 117.0(8) . . ?
C5_2 C4_2 P2_2 123.0(8) . . ?
C5_2 C4_2 C3_2 120.0 . . ?
C4_2 C5_2 H5_2 120.0 . . ?
C4_2 C5_2 C6_2 120.0 . . ?
C6_2 C5_2 H5_2 120.0 . . ?
C5_2 C6_2 H6_2 120.0 . . ?
C5_2 C6_2 C1_2 120.0 . . ?
C1_2 C6_2 H6_2 120.0 . . ?
C2_2 C1_2 H1_2 120.0 . . ?
C6_2 C1_2 C2_2 120.0 . . ?
C6_2 C1_2 H1_2 120.0 . . ?
C25_2 P1_2 Ag2 111.4(8) . . ?
C16_2 P1_2 Ag2 114.0(6) . . ?
C16_2 P1_2 C25_2 105.3(10) . . ?
C16_2 P1_2 C22_2 107.3(8) . . ?
C22_2 P1_2 Ag2 114.4(6) . . ?
C22_2 P1_2 C25_2 103.5(9) . . ?
C8_2 C7_2 H7_2 120.0 . . ?
C8_2 C7_2 C12_2 120.0 . . ?
C12_2 C7_2 H7_2 120.0 . . ?
C7_2 C8_2 H8_2 120.0 . . ?
C9_2 C8_2 C7_2 120.0 . . ?
C9_2 C8_2 H8_2 120.0 . . ?
C8_2 C9_2 H9_2 120.0 . . ?
C8_2 C9_2 C10_2 120.0 . . ?
C10_2 C9_2 H9_2 120.0 . . ?
C9_2 C10_2 P2_2 122.6(9) . . ?
C9_2 C10_2 C11_2 120.0 . . ?
C11_2 C10_2 P2_2 117.4(9) . . ?
C10_2 C11_2 H11_2 120.0 . . ?
C12_2 C11_2 C10_2 120.0 . . ?
C12_2 C11_2 H11_2 120.0 . . ?
C7_2 C12_2 H12_2 120.0 . . ?
C11_2 C12_2 C7_2 120.0 . . ?
C11_2 C12_2 H12_2 120.0 . . ?
C17_2 C18_2 H18_2 120.0 . . ?
C17_2 C18_2 C13_2 120.0 . . ?
C13_2 C18_2 H18_2 120.0 . . ?
C18_2 C17_2 H17_2 120.0 . . ?
C18_2 C17_2 C16_2 120.0 . . ?
C16_2 C17_2 H17_2 120.0 . . ?
C17_2 C16_2 P1_2 118.8(11) . . ?
C15_2 C16_2 P1_2 121.2(11) . . ?
C15_2 C16_2 C17_2 120.0 . . ?
C16_2 C15_2 H15_2 120.0 . . ?
C16_2 C15_2 C14_2 120.0 . . ?
C14_2 C15_2 H15_2 120.0 . . ?
C15_2 C14_2 H14_2 120.0 . . ?
C15_2 C14_2 C13_2 120.0 . . ?
C13_2 C14_2 H14_2 120.0 . . ?
C18_2 C13_2 H13_2 120.0 . . ?
C14_2 C13_2 C18_2 120.0 . . ?
C14_2 C13_2 H13_2 120.0 . . ?
C20_2 C19_2 H19_2 120.0 . . ?
C20_2 C19_2 C24_2 120.0 . . ?
C24_2 C19_2 H19_2 120.0 . . ?
C19_2 C20_2 H20_2 120.0 . . ?
C21_2 C20_2 C19_2 120.0 . . ?
C21_2 C20_2 H20_2 120.0 . . ?
C20_2 C21_2 H21_2 120.0 . . ?
C22_2 C21_2 C20_2 120.0 . . ?
C22_2 C21_2 H21_2 120.0 . . ?
C21_2 C22_2 P1_2 119.1(10) . . ?
C21_2 C22_2 C23_2 120.0 . . ?
C23_2 C22_2 P1_2 120.9(10) . . ?
C22_2 C23_2 H23_2 120.0 . . ?
C24_2 C23_2 C22_2 120.0 . . ?
C24_2 C23_2 H23_2 120.0 . . ?
C19_2 C24_2 H24_2 120.0 . . ?
C23_2 C24_2 C19_2 120.0 . . ?
C23_2 C24_2 H24_2 120.0 . . ?

loop_
_geom_bond_atom_site_label_1
_geom_bond_atom_site_label_2
_geom_bond_distance
_geom_bond_site_symmetry_2
_geom_bond_publ_flag
W4 O10 1.878(14) . ?
W4 O9 1.678(11) . ?
W4 O8 1.918(13) . ?
W4 O11 1.874(12) . ?
W4 O7 1.866(13) . ?
W4 O19 2.404(19) . ?
W2 O4 1.690(12) . ?
W2 O5 1.868(13) . ?
W2 O2 1.907(15) . ?
W2 O16 1.891(16) . ?
W2 O13 1.927(14) . ?
W2 O21 2.506(17) . ?
W5 O11 1.936(12) . ?
W5 O12 1.692(12) . ?
W5 O14 1.902(14) . ?
W5 O13 1.879(14) . ?
W5 O15 1.884(17) . ?
W5 O19 2.504(17) . ?
W1 O10 1.924(13) . ?
W1 O1 1.680(15) . ?
W1 O2 1.898(14) . ?
W1 O18 1.888(14) . ?
W1 O21 2.44(2) . ?
W1 O3 1.912(14) . ?
W3 O5 1.924(14) . ?
W3 O7 1.920(13) 3_666 ?
W3 O14 1.877(13) 3_666 ?
W3 O6 1.678(14) . ?
W3 O21 2.462(19) . ?
W3 O3 1.902(14) . ?
W6 O8 1.892(13) . ?
W6 O18 1.903(15) . ?
W6 O16 1.949(16) 3_666 ?
W6 O22 2.468(18) . ?
W6 O17 1.668(15) . ?
W6 O15 1.938(16) 3_666 ?
Ag1 P2_1 2.408(4) . ?
Ag1 P2_2 2.417(4) . ?
Ag2 P1_1 2.404(5) . ?
Ag2 P1_2 2.407(5) . ?
P5 O22 1.532(18) . ?
P5 O19 1.571(19) . ?
P5 O20 1.45(2) . ?
P5 O21 1.53(2) . ?
P2_1 C27_1 1.81(2) . ?
P2_1 C4_1 1.814(11) . ?
P2_1 C10_1 1.830(11) . ?
C27_1 H27A_1 0.9700 . ?
C27_1 H27B_1 0.9700 . ?
C27_1 C26_1 1.47(3) . ?
C26_1 H26A_1 0.9700 . ?
C26_1 H26B_1 0.9700 . ?
C26_1 C25_1 1.51(3) . ?
C25_1 H25A_1 0.9700 . ?
C25_1 H25B_1 0.9700 . ?
C25_1 P1_1 1.83(2) . ?
P1_1 C16_1 1.823(10) . ?
P1_1 C22_1 1.799(12) . ?
C1_1 H1_1 0.9300 . ?
C1_1 C2_1 1.3900 . ?
C1_1 C6_1 1.3900 . ?
C2_1 H2_1 0.9300 . ?
C2_1 C3_1 1.3900 . ?
C3_1 H3_1 0.9300 . ?
C3_1 C4_1 1.3900 . ?
C4_1 C5_1 1.3900 . ?
C5_1 H5_1 0.9300 . ?
C5_1 C6_1 1.3900 . ?
C6_1 H6_1 0.9300 . ?
C7_1 H7_1 0.9300 . ?
C7_1 C8_1 1.3900 . ?
C7_1 C12_1 1.3900 . ?
C8_1 H8_1 0.9300 . ?
C8_1 C9_1 1.3900 . ?
C9_1 H9_1 0.9300 . ?
C9_1 C10_1 1.3900 . ?
C10_1 C11_1 1.3900 . ?
C11_1 H11_1 0.9300 . ?
C11_1 C12_1 1.3900 . ?
C12_1 H12_1 0.9300 . ?
C13_1 H13_1 0.9300 . ?
C13_1 C14_1 1.3900 . ?
C13_1 C18_1 1.3900 . ?
C14_1 H14_1 0.9300 . ?
C14_1 C15_1 1.3900 . ?
C15_1 H15_1 0.9300 . ?
C15_1 C16_1 1.3900 . ?
C16_1 C17_1 1.3900 . ?
C17_1 H17_1 0.9300 . ?
C17_1 C18_1 1.3900 . ?
C18_1 H18_1 0.9300 . ?
C19_1 H19_1 0.9300 . ?
C19_1 C20_1 1.3900 . ?
C19_1 C24_1 1.3900 . ?
C20_1 H20_1 0.9300 . ?
C20_1 C21_1 1.3900 . ?
C21_1 H21_1 0.9300 . ?
C21_1 C22_1 1.3900 . ?
C22_1 C23_1 1.3900 . ?
C23_1 H23_1 0.9300 . ?
C23_1 C24_1 1.3900 . ?
C24_1 H24_1 0.9300 . ?
P2_2 C27_2 1.82(2) . ?
P2_2 C4_2 1.819(11) . ?
P2_2 C10_2 1.800(11) . ?
C27_2 H27A_2 0.9700 . ?
C27_2 H27B_2 0.9700 . ?
C27_2 C26_2 1.48(3) . ?
C26_2 H26A_2 0.9700 . ?
C26_2 H26B_2 0.9700 . ?
C26_2 C25_2 1.49(3) . ?
C25_2 H25A_2 0.9700 . ?
C25_2 H25B_2 0.9700 . ?
C25_2 P1_2 1.88(2) . ?
C2_2 H2_2 0.9300 . ?
C2_2 C3_2 1.3900 . ?
C2_2 C1_2 1.3900 . ?
C3_2 H3_2 0.9300 . ?
C3_2 C4_2 1.3900 . ?
C4_2 C5_2 1.3900 . ?
C5_2 H5_2 0.9300 . ?
C5_2 C6_2 1.3900 . ?
C6_2 H6_2 0.9300 . ?
C6_2 C1_2 1.3900 . ?
C1_2 H1_2 0.9300 . ?
P1_2 C16_2 1.789(13) . ?
P1_2 C22_2 1.824(12) . ?
C7_2 H7_2 0.9300 . ?
C7_2 C8_2 1.3900 . ?
C7_2 C12_2 1.3900 . ?
C8_2 H8_2 0.9300 . ?
C8_2 C9_2 1.3900 . ?
C9_2 H9_2 0.9300 . ?
C9_2 C10_2 1.3900 . ?
C10_2 C11_2 1.3900 . ?
C11_2 H11_2 0.9300 . ?
C11_2 C12_2 1.3900 . ?
C12_2 H12_2 0.9300 . ?
C18_2 H18_2 0.9300 . ?
C18_2 C17_2 1.3900 . ?
C18_2 C13_2 1.3900 . ?
C17_2 H17_2 0.9300 . ?
C17_2 C16_2 1.3900 . ?
C16_2 C15_2 1.3900 . ?
C15_2 H15_2 0.9300 . ?
C15_2 C14_2 1.3900 . ?
C14_2 H14_2 0.9300 . ?
C14_2 C13_2 1.3900 . ?
C13_2 H13_2 0.9300 . ?
C19_2 H19_2 0.9300 . ?
C19_2 C20_2 1.3900 . ?
C19_2 C24_2 1.3900 . ?
C20_2 H20_2 0.9300 . ?
C20_2 C21_2 1.3900 . ?
C21_2 H21_2 0.9300 . ?
C21_2 C22_2 1.3900 . ?
C22_2 C23_2 1.3900 . ?
C23_2 H23_2 0.9300 . ?
C23_2 C24_2 1.3900 . ?
C24_2 H24_2 0.9300 . ?

loop_
_geom_torsion_atom_site_label_1
_geom_torsion_atom_site_label_2
_geom_torsion_atom_site_label_3
_geom_torsion_atom_site_label_4
_geom_torsion
_geom_torsion_site_symmetry_1
_geom_torsion_site_symmetry_2
_geom_torsion_site_symmetry_3
_geom_torsion_site_symmetry_4
_geom_torsion_publ_flag
Ag1 P2_1 C27_1 C26_1 47.3(19) . . . . ?
Ag1 P2_1 C4_1 C3_1 -151.8(7) . . . . ?
Ag1 P2_1 C4_1 C5_1 33.0(10) . . . . ?
Ag1 P2_1 C10_1 C9_1 50.6(9) . . . . ?
Ag1 P2_1 C10_1 C11_1 -123.6(9) . . . . ?
Ag1 P2_2 C27_2 C26_2 -56.5(18) . . . . ?
Ag1 P2_2 C4_2 C3_2 -37.0(9) . . . . ?
Ag1 P2_2 C4_2 C5_2 141.2(7) . . . . ?
Ag1 P2_2 C10_2 C9_2 167.6(8) . . . . ?
Ag1 P2_2 C10_2 C11_2 -14.5(10) . . . . ?
Ag2 P1_1 C16_1 C15_1 -104.9(9) . . . . ?
Ag2 P1_1 C16_1 C17_1 76.3(9) . . . . ?
Ag2 P1_1 C22_1 C21_1 -159.3(7) . . . . ?
Ag2 P1_1 C22_1 C23_1 22.8(10) . . . . ?
Ag2 P1_2 C16_2 C17_2 20.9(11) . . . . ?
Ag2 P1_2 C16_2 C15_2 -157.5(8) . . . . ?
Ag2 P1_2 C22_2 C21_2 62.6(11) . . . . ?
Ag2 P1_2 C22_2 C23_2 -114.7(9) . . . . ?
O4 W2 O5 W3 153.7(14) . . . . ?
O4 W2 O16 W6 -155.5(14) . . . 3_666 ?
O10 W4 O11 W5 110.4(14) . . . . ?
O10 W4 O7 W3 -28(2) . . . 3_666 ?
O10 W1 O2 W2 -103.8(14) . . . . ?
O10 W1 O18 W6 50.7(15) . . . . ?
O9 W4 O10 W1 157.4(12) . . . . ?
O9 W4 O11 W5 -148.7(13) . . . . ?
O9 W4 O7 W3 152.6(13) . . . 3_666 ?
O5 W2 O16 W6 102.0(15) . . . 3_666 ?
O8 W4 O10 W1 56.8(12) . . . . ?
O8 W4 O11 W5 39(2) . . . . ?
O8 W4 O7 W3 -106.5(14) . . . 3_666 ?
O1 W1 O2 W2 154.7(14) . . . . ?
O1 W1 O18 W6 151.8(15) . . . . ?
O2 W2 O5 W3 53.5(15) . . . . ?
O2 W2 O16 W6 18(3) . . . 3_666 ?
O2 W1 O18 W6 -31(3) . . . . ?
O11 W4 O10 W1 -100.7(12) . . . . ?
O11 W4 O7 W3 49.8(14) . . . 3_666 ?
O11 W5 O13 W2 101.3(16) . . . . ?
O11 W5 O15 W6 -25(3) . . . 3_666 ?
O12 W5 O13 W2 -156.1(16) . . . . ?
O12 W5 O15 W6 153.1(15) . . . 3_666 ?
O7 W4 O10 W1 -22(2) . . . . ?
O7 W4 O11 W5 -47.0(14) . . . . ?
O14 W5 O13 W2 23(3) . . . . ?
O14 W5 O15 W6 -103.0(16) . . . 3_666 ?
O18 W1 O2 W2 -23(3) . . . . ?
O18 W6 O8 W4 53.7(14) . . . . ?
O16 W2 O5 W3 -106.6(16) . . . . ?
O16 W6 O8 W4 -102.3(14) 3_666 . . . ?
O22 W6 O8 W4 -37.7(14) . . . . ?
O22 P5 O19 W4 59.2(13) . . . . ?
O22 P5 O19 W5 -179.8(10) . . . . ?
O22 P5 O21 W2 179.8(10) . . . . ?
O22 P5 O21 W1 -62.3(14) . . . . ?
O22 P5 O21 W3 64.2(12) . . . . ?
O13 W2 O5 W3 -26(3) . . . . ?
O13 W2 O16 W6 -55.9(15) . . . 3_666 ?
O13 W5 O15 W6 52.9(16) . . . 3_666 ?
O17 W6 O8 W4 157.9(14) . . . . ?
O15 W5 O13 W2 -54.7(17) . . . . ?
O15 W6 O8 W4 -24(3) 3_666 . . . ?
O19 W4 O10 W1 -37.2(12) . . . . ?
O19 W4 O11 W5 13.2(12) . . . . ?
O19 W4 O7 W3 -11.0(12) . . . 3_666 ?
O19 W5 O13 W2 40.5(16) . . . . ?
O19 W5 O15 W6 -40.8(16) . . . 3_666 ?
O19 P5 O22 W6 -59.0(13) . . . . ?
O19 P5 O21 W2 -64.5(12) . . . . ?
O19 P5 O21 W1 53.4(13) . . . . ?
O19 P5 O21 W3 179.8(9) . . . . ?
O20 P5 O22 W6 177.9(10) . . . . ?
O20 P5 O19 W4 179.3(11) . . . . ?
O20 P5 O19 W5 -59.6(14) . . . . ?
O20 P5 O21 W2 61.5(13) . . . . ?
O20 P5 O21 W1 179.5(10) . . . . ?
O20 P5 O21 W3 -54.1(13) . . . . ?
O21 W2 O5 W3 -8.4(13) . . . . ?
O21 W2 O16 W6 37.9(15) . . . 3_666 ?
O21 W1 O2 W2 -8.7(12) . . . . ?
O21 W1 O18 W6 -43.6(15) . . . . ?
O21 P5 O22 W6 58.3(13) . . . . ?
O21 P5 O19 W4 -56.1(13) . . . . ?
O21 P5 O19 W5 65.0(12) . . . . ?
O3 W1 O2 W2 53.0(14) . . . . ?
O3 W1 O18 W6 -107.2(15) . . . . ?
P2_1 C27_1 C26_1 C25_1 -151.4(17) . . . . ?
P2_1 C4_1 C5_1 C6_1 175.3(11) . . . . ?
P2_1 C10_1 C11_1 C12_1 174.0(13) . . . . ?
C27_1 P2_1 C4_1 C3_1 81.8(11) . . . . ?
C27_1 P2_1 C4_1 C5_1 -93.4(11) . . . . ?
C27_1 P2_1 C10_1 C9_1 172.4(10) . . . . ?
C27_1 P2_1 C10_1 C11_1 -1.9(13) . . . . ?
C27_1 C26_1 C25_1 P1_1 169.7(17) . . . . ?
C26_1 C25_1 P1_1 Ag2 -57.9(18) . . . . ?
C26_1 C25_1 P1_1 C16_1 176.6(16) . . . . ?
C26_1 C25_1 P1_1 C22_1 68.1(17) . . . . ?
C25_1 P1_1 C16_1 C15_1 20.7(13) . . . . ?
C25_1 P1_1 C16_1 C17_1 -158.2(10) . . . . ?
C25_1 P1_1 C22_1 C21_1 76.1(11) . . . . ?
C25_1 P1_1 C22_1 C23_1 -101.7(10) . . . . ?
P1_1 C16_1 C17_1 C18_1 178.9(12) . . . . ?
P1_1 C22_1 C23_1 C24_1 177.8(12) . . . . ?
C1_1 C2_1 C3_1 C4_1 0.0 . . . . ?
C2_1 C1_1 C6_1 C5_1 0.0 . . . . ?
C2_1 C3_1 C4_1 P2_1 -175.1(12) . . . . ?
C2_1 C3_1 C4_1 C5_1 0.0 . . . . ?
C3_1 C4_1 C5_1 C6_1 0.0 . . . . ?
C4_1 P2_1 C27_1 C26_1 177.4(16) . . . . ?
C4_1 P2_1 C10_1 C9_1 -77.0(10) . . . . ?
C4_1 P2_1 C10_1 C11_1 108.8(10) . . . . ?
C4_1 C5_1 C6_1 C1_1 0.0 . . . . ?
C6_1 C1_1 C2_1 C3_1 0.0 . . . . ?
C7_1 C8_1 C9_1 C10_1 0.0 . . . . ?
C8_1 C7_1 C12_1 C11_1 0.0 . . . . ?
C8_1 C9_1 C10_1 P2_1 -174.4(12) . . . . ?
C8_1 C9_1 C10_1 C11_1 0.0 . . . . ?
C9_1 C10_1 C11_1 C12_1 0.0 . . . . ?
C10_1 P2_1 C27_1 C26_1 -70.4(18) . . . . ?
C10_1 P2_1 C4_1 C3_1 -32.0(11) . . . . ?
C10_1 P2_1 C4_1 C5_1 152.7(9) . . . . ?
C10_1 C11_1 C12_1 C7_1 0.0 . . . . ?
C12_1 C7_1 C8_1 C9_1 0.0 . . . . ?
C13_1 C14_1 C15_1 C16_1 0.0 . . . . ?
C14_1 C13_1 C18_1 C17_1 0.0 . . . . ?
C14_1 C15_1 C16_1 P1_1 -178.8(12) . . . . ?
C14_1 C15_1 C16_1 C17_1 0.0 . . . . ?
C15_1 C16_1 C17_1 C18_1 0.0 . . . . ?
C16_1 P1_1 C22_1 C21_1 -33.0(10) . . . . ?
C16_1 P1_1 C22_1 C23_1 149.2(9) . . . . ?
C16_1 C17_1 C18_1 C13_1 0.0 . . . . ?
C18_1 C13_1 C14_1 C15_1 0.0 . . . . ?
C19_1 C20_1 C21_1 C22_1 0.0 . . . . ?
C20_1 C19_1 C24_1 C23_1 0.0 . . . . ?
C20_1 C21_1 C22_1 P1_1 -177.9(11) . . . . ?
C20_1 C21_1 C22_1 C23_1 0.0 . . . . ?
C21_1 C22_1 C23_1 C24_1 0.0 . . . . ?
C22_1 P1_1 C16_1 C15_1 127.5(10) . . . . ?
C22_1 P1_1 C16_1 C17_1 -51.4(10) . . . . ?
C22_1 C23_1 C24_1 C19_1 0.0 . . . . ?
C24_1 C19_1 C20_1 C21_1 0.0 . . . . ?
P2_2 C27_2 C26_2 C25_2 165.3(17) . . . . ?
P2_2 C4_2 C5_2 C6_2 -178.2(11) . . . . ?
P2_2 C10_2 C11_2 C12_2 -177.9(13) . . . . ?
C27_2 P2_2 C4_2 C3_2 -160.3(10) . . . . ?
C27_2 P2_2 C4_2 C5_2 17.9(12) . . . . ?
C27_2 P2_2 C10_2 C9_2 -69.1(13) . . . . ?
C27_2 P2_2 C10_2 C11_2 108.8(11) . . . . ?
C27_2 C26_2 C25_2 P1_2 -164.9(16) . . . . ?
C26_2 C25_2 P1_2 Ag2 59.4(18) . . . . ?
C26_2 C25_2 P1_2 C16_2 -64.6(18) . . . . ?
C26_2 C25_2 P1_2 C22_2 -177.1(16) . . . . ?
C25_2 P1_2 C16_2 C17_2 143.2(11) . . . . ?
C25_2 P1_2 C16_2 C15_2 -35.1(13) . . . . ?
C25_2 P1_2 C22_2 C21_2 -58.8(13) . . . . ?
C25_2 P1_2 C22_2 C23_2 123.9(12) . . . . ?
C2_2 C3_2 C4_2 P2_2 178.3(11) . . . . ?
C2_2 C3_2 C4_2 C5_2 0.0 . . . . ?
C3_2 C2_2 C1_2 C6_2 0.0 . . . . ?
C3_2 C4_2 C5_2 C6_2 0.0 . . . . ?
C4_2 P2_2 C27_2 C26_2 67.3(18) . . . . ?
C4_2 P2_2 C10_2 C9_2 43.8(12) . . . . ?
C4_2 P2_2 C10_2 C11_2 -138.4(9) . . . . ?
C4_2 C5_2 C6_2 C1_2 0.0 . . . . ?
C5_2 C6_2 C1_2 C2_2 0.0 . . . . ?
C1_2 C2_2 C3_2 C4_2 0.0 . . . . ?
P1_2 C16_2 C15_2 C14_2 178.4(14) . . . . ?
P1_2 C22_2 C23_2 C24_2 177.3(14) . . . . ?
C7_2 C8_2 C9_2 C10_2 0.0 . . . . ?
C8_2 C7_2 C12_2 C11_2 0.0 . . . . ?
C8_2 C9_2 C10_2 P2_2 177.8(13) . . . . ?
C8_2 C9_2 C10_2 C11_2 0.0 . . . . ?
C9_2 C10_2 C11_2 C12_2 0.0 . . . . ?
C10_2 P2_2 C27_2 C26_2 179.0(15) . . . . ?
C10_2 P2_2 C4_2 C3_2 87.6(9) . . . . ?
C10_2 P2_2 C4_2 C5_2 -94.2(10) . . . . ?
C10_2 C11_2 C12_2 C7_2 0.0 . . . . ?
C12_2 C7_2 C8_2 C9_2 0.0 . . . . ?
C18_2 C17_2 C16_2 P1_2 -178.4(13) . . . . ?
C18_2 C17_2 C16_2 C15_2 0.0 . . . . ?
C17_2 C18_2 C13_2 C14_2 0.0 . . . . ?
C17_2 C16_2 C15_2 C14_2 0.0 . . . . ?
C16_2 P1_2 C22_2 C21_2 -169.9(10) . . . . ?
C16_2 P1_2 C22_2 C23_2 12.8(13) . . . . ?
C16_2 C15_2 C14_2 C13_2 0.0 . . . . ?
C15_2 C14_2 C13_2 C18_2 0.0 . . . . ?
C13_2 C18_2 C17_2 C16_2 0.0 . . . . ?
C19_2 C20_2 C21_2 C22_2 0.0 . . . . ?
C20_2 C19_2 C24_2 C23_2 0.0 . . . . ?
C20_2 C21_2 C22_2 P1_2 -177.3(14) . . . . ?
C20_2 C21_2 C22_2 C23_2 0.0 . . . . ?
C21_2 C22_2 C23_2 C24_2 0.0 . . . . ?
C22_2 P1_2 C16_2 C17_2 -106.9(11) . . . . ?
C22_2 P1_2 C16_2 C15_2 74.7(12) . . . . ?
C22_2 C23_2 C24_2 C19_2 0.0 . . . . ?
C24_2 C19_2 C20_2 C21_2 0.0 . . . . ?

loop_
_smtbx_masks_void_nr
_smtbx_masks_void_average_x
_smtbx_masks_void_average_y
_smtbx_masks_void_average_z
_smtbx_masks_void_volume
_smtbx_masks_void_count_electrons
_smtbx_masks_void_content
1 0.159 0.482 0.839 245.3 38.9 ?
2 -0.159 0.518 0.161 245.3 29.1 ?
3 0.175 0.333 0.340 7.2 1.2 ?
4 0.341 -0.018 0.661 245.3 26.6 ?
5 0.325 0.833 0.160 7.2 1.2 ?
6 0.659 0.018 0.339 245.3 41.3 ?
7 0.675 0.167 0.840 7.2 1.2 ?
8 0.825 0.667 0.660 7.2 1.2 ?
